data_1550551
loop_
_publ_author_name
'Jones, Cameron'
'Dange, Deepak'
'Gair, Andrew'
'Jones, Dafydd'
'Juckel, Martin'
'Aldridge, Simon'

_publ_section_title
;
 Acyclic 1,2-Dimagnesioethanes/-ethene Derived from Magnesium(I)
 Compounds: Multipurpose Reagents for Organometallic Synthesis
;
_journal_name_full 'Chemical Science'
_journal_paper_doi 10.1039/C9SC00200F
_journal_year 2019
_chemical_formula_sum 'C76 H80 Mg2 N2 Si2'
_chemical_formula_weight 1126.22
_space_group_crystal_system monoclinic
_space_group_IT_number 14
_space_group_name_Hall '-P 2ybc'
_space_group_name_H-M_alt 'P 1 21/c 1'
_symmetry_space_group_name_Hall '-P 2ybc'
_symmetry_space_group_name_H-M 'P 1 21/c 1'
_atom_sites_solution_hydrogens geom
_audit_creation_method SHELXL-2016/6
_audit_update_record
;
2019-01-11 deposited with the CCDC.
2019-02-04 downloaded from the CCDC.
;
_cell_angle_alpha 90
_cell_angle_beta 103.1710(10)
_cell_angle_gamma 90
_cell_formula_units_Z 2
_cell_length_a 11.10040(10)
_cell_length_b 16.2687(3)
_cell_length_c 18.3324(2)
_cell_measurement_reflns_used 6726
_cell_measurement_temperature 123(2)
_cell_measurement_theta_max 77.96
_cell_measurement_theta_min 3.68
_cell_volume 3223.54(8)
_computing_cell_refinement 'Bruker SAINT'
_computing_data_collection 'Bruker APEX2'
_computing_data_reduction 'Bruker SAINT'
_computing_molecular_graphics 'Bruker SHELXTL'
_computing_publication_material 'Bruker SHELXTL'
_computing_structure_refinement 'SHELXL-2016/6 (Sheldrick, 2016)'
_computing_structure_solution 'SHELXS-97 (Sheldrick 2008)'
_diffrn_ambient_temperature 123(2)
_diffrn_measured_fraction_theta_full 1.000
_diffrn_measured_fraction_theta_max 0.979
_diffrn_measurement_device_type 'oxford gemini'
_diffrn_radiation_type CuK\a
_diffrn_radiation_wavelength 1.54184
_diffrn_reflns_av_R_equivalents 0.0593
_diffrn_reflns_av_unetI/netI 0.0483
_diffrn_reflns_Laue_measured_fraction_full 1.000
_diffrn_reflns_Laue_measured_fraction_max 0.979
_diffrn_reflns_limit_h_max 13
_diffrn_reflns_limit_h_min -14
_diffrn_reflns_limit_k_max 18
_diffrn_reflns_limit_k_min -20
_diffrn_reflns_limit_l_max 22
_diffrn_reflns_limit_l_min -23
_diffrn_reflns_number 33951
_diffrn_reflns_point_group_measured_fraction_full 1.000
_diffrn_reflns_point_group_measured_fraction_max 0.979
_diffrn_reflns_theta_full 67.684
_diffrn_reflns_theta_max 77.964
_diffrn_reflns_theta_min 3.676
_diffrn_source 'fine-focus sealed tube'
_exptl_absorpt_coefficient_mu 1.017
_exptl_absorpt_correction_T_max 0.8707
_exptl_absorpt_correction_T_min 0.7915
_exptl_absorpt_correction_type multi-scan
_exptl_absorpt_process_details 'Sortav (Blessing)'
_exptl_crystal_colour yellow
_exptl_crystal_density_diffrn 1.160
_exptl_crystal_description block
_exptl_crystal_F_000 1204
_exptl_crystal_size_max 0.240
_exptl_crystal_size_mid 0.190
_exptl_crystal_size_min 0.140
_refine_diff_density_max 0.278
_refine_diff_density_min -0.357
_refine_diff_density_rms 0.047
_refine_ls_extinction_method none
_refine_ls_goodness_of_fit_ref 1.062
_refine_ls_hydrogen_treatment constr
_refine_ls_matrix_type full
_refine_ls_number_parameters 375
_refine_ls_number_reflns 6726
_refine_ls_number_restraints 0
_refine_ls_restrained_S_all 1.062
_refine_ls_R_factor_all 0.0584
_refine_ls_R_factor_gt 0.0451
_refine_ls_shift/su_max 0.001
_refine_ls_shift/su_mean 0.000
_refine_ls_structure_factor_coef Fsqd
_refine_ls_weighting_details 'w=1/[\s^2^(Fo^2^)+(0.0516P)^2^+1.2023P] where P=(Fo^2^+2Fc^2^)/3'
_refine_ls_weighting_scheme calc
_refine_ls_wR_factor_gt 0.1129
_refine_ls_wR_factor_ref 0.1199
_reflns_Friedel_coverage 0.000
_reflns_number_gt 5452
_reflns_number_total 6726
_reflns_threshold_expression 'I > 2\s(I)'
_cod_data_source_file c9sc00200f2.cif
_cod_data_source_block Cj1321
_cod_database_code 1550551
_shelx_shelxl_version_number 2016/6
_shelx_space_group_comment
;
The symmetry employed for this shelxl refinement is uniquely defined
by the following loop, which should always be used as a source of
symmetry information in preference to the above space-group names.
They are only intended as comments.
;
_shelx_estimated_absorpt_t_min 0.792
_shelx_estimated_absorpt_t_max 0.871

loop_
_space_group_symop_operation_xyz
'x, y, z'
'-x, y+1/2, -z+1/2'
'-x, -y, -z'
'x, -y-1/2, z-1/2'

loop_
_atom_site_label
_atom_site_type_symbol
_atom_site_fract_x
_atom_site_fract_y
_atom_site_fract_z
_atom_site_U_iso_or_equiv
_atom_site_adp_type
_atom_site_occupancy
_atom_site_site_symmetry_order
_atom_site_calc_flag
_atom_site_refinement_flags_posn
_atom_site_refinement_flags_adp
Si1 Si 0.47133(4) 0.76618(3) 0.07767(2) 0.02364(12) Uani 1 1 d . .
Mg1 Mg 0.54297(6) 0.95481(4) 0.06607(3) 0.03072(15) Uani 1 1 d . .
N1 N 0.55541(12) 0.84853(9) 0.12077(7) 0.0231(3) Uani 1 1 d . .
C1 C 0.62769(14) 0.83996(10) 0.19449(8) 0.0214(3) Uani 1 1 d . .
C2 C 0.58127(14) 0.86702(10) 0.25656(8) 0.0215(3) Uani 1 1 d . .
C3 C 0.65289(14) 0.85858(10) 0.32907(8) 0.0225(3) Uani 1 1 d . .
H3 H 0.619906 0.876456 0.369860 0.027 Uiso 1 1 calc R U
C4 C 0.77148(14) 0.82478(11) 0.34392(8) 0.0235(3) Uani 1 1 d . .
C5 C 0.81858(14) 0.80144(11) 0.28289(8) 0.0240(3) Uani 1 1 d . .
H5 H 0.899928 0.779531 0.291432 0.029 Uiso 1 1 calc R U
C6 C 0.74938(15) 0.80941(11) 0.20944(8) 0.0230(3) Uani 1 1 d . .
C7 C 0.80806(14) 0.79500(11) 0.14279(8) 0.0244(3) Uani 1 1 d . .
H7 H 0.739903 0.774190 0.101451 0.029 Uiso 1 1 calc R U
C8 C 0.84629(15) 0.87747(12) 0.11585(9) 0.0279(4) Uani 1 1 d . .
C9 C 0.9138(2) 0.93528(14) 0.16451(11) 0.0440(5) Uani 1 1 d . .
H9 H 0.940034 0.922775 0.216332 0.053 Uiso 1 1 calc R U
C10 C 0.9434(2) 1.01106(15) 0.13824(12) 0.0503(6) Uani 1 1 d . .
H10 H 0.990343 1.049595 0.172096 0.060 Uiso 1 1 calc R U
C11 C 0.9051(2) 1.03066(14) 0.06339(12) 0.0430(5) Uani 1 1 d . .
H11 H 0.924937 1.082653 0.045647 0.052 Uiso 1 1 calc R U
C12 C 0.83814(19) 0.97454(14) 0.01476(11) 0.0410(5) Uani 1 1 d . .
H12 H 0.811519 0.987658 -0.036905 0.049 Uiso 1 1 calc R U
C13 C 0.80913(17) 0.89869(13) 0.04073(10) 0.0334(4) Uani 1 1 d . .
H13 H 0.762790 0.860386 0.006341 0.040 Uiso 1 1 calc R U
C14 C 0.90662(15) 0.72852(12) 0.15575(8) 0.0279(4) Uani 1 1 d . .
C15 C 0.87037(17) 0.64769(12) 0.16433(10) 0.0350(4) Uani 1 1 d . .
H15 H 0.786389 0.636517 0.164386 0.042 Uiso 1 1 calc R U
C16 C 0.9541(2) 0.58333(14) 0.17276(11) 0.0449(5) Uani 1 1 d . .
H16 H 0.927283 0.528608 0.177852 0.054 Uiso 1 1 calc R U
C17 C 1.0766(2) 0.59900(17) 0.17375(11) 0.0519(6) Uani 1 1 d . .
H17 H 1.134605 0.555190 0.179695 0.062 Uiso 1 1 calc R U
C18 C 1.11404(19) 0.67808(18) 0.16610(12) 0.0522(6) Uani 1 1 d . .
H18 H 1.198520 0.688794 0.167065 0.063 Uiso 1 1 calc R U
C19 C 1.03037(17) 0.74303(15) 0.15693(11) 0.0394(5) Uani 1 1 d . .
H19 H 1.057966 0.797471 0.151449 0.047 Uiso 1 1 calc R U
C20 C 0.45975(15) 0.91365(11) 0.23924(9) 0.0235(3) Uani 1 1 d . .
H20 H 0.404497 0.883870 0.196754 0.028 Uiso 1 1 calc R U
C21 C 0.39151(15) 0.91534(11) 0.30258(9) 0.0257(3) Uani 1 1 d . .
C22 C 0.41701(17) 0.97307(12) 0.36009(10) 0.0310(4) Uani 1 1 d . .
H22 H 0.479870 1.012928 0.360978 0.037 Uiso 1 1 calc R U
C23 C 0.35119(19) 0.97293(13) 0.41640(10) 0.0383(5) Uani 1 1 d . .
H23 H 0.369552 1.012614 0.455382 0.046 Uiso 1 1 calc R U
C24 C 0.25962(19) 0.91558(15) 0.41586(11) 0.0439(5) Uani 1 1 d . .
H24 H 0.214436 0.915745 0.454074 0.053 Uiso 1 1 calc R U
C25 C 0.23420(18) 0.85777(15) 0.35911(12) 0.0450(5) Uani 1 1 d . .
H25 H 0.171670 0.817755 0.358536 0.054 Uiso 1 1 calc R U
C26 C 0.29955(16) 0.85796(13) 0.30308(10) 0.0341(4) Uani 1 1 d . .
H26 H 0.280927 0.818028 0.264335 0.041 Uiso 1 1 calc R U
C27 C 0.47822(16) 1.00020(11) 0.21000(8) 0.0261(3) Uani 1 1 d . .
C28 C 0.37556(18) 1.05097(12) 0.18547(9) 0.0326(4) Uani 1 1 d . .
H28 H 0.295237 1.031364 0.186235 0.039 Uiso 1 1 calc R U
C29 C 0.3901(2) 1.13015(13) 0.15990(10) 0.0398(5) Uani 1 1 d . .
H29 H 0.319655 1.164437 0.144296 0.048 Uiso 1 1 calc R U
C30 C 0.5055(2) 1.15939(12) 0.15694(10) 0.0398(5) Uani 1 1 d . .
H30 H 0.514638 1.213595 0.139674 0.048 Uiso 1 1 calc R U
C31 C 0.6078(2) 1.10927(12) 0.17926(9) 0.0362(4) Uani 1 1 d . .
H31 H 0.687322 1.128463 0.176186 0.043 Uiso 1 1 calc R U
C32 C 0.59423(17) 1.03060(11) 0.20628(9) 0.0284(4) Uani 1 1 d . .
H32 H 0.665286 0.996995 0.222481 0.034 Uiso 1 1 calc R U
C33 C 0.84622(15) 0.81895(12) 0.42469(9) 0.0287(4) Uani 1 1 d . .
H33 H 0.787417 0.803308 0.456338 0.034 Uiso 1 1 calc R U
C34 C 0.9003(2) 0.90264(15) 0.45207(11) 0.0521(6) Uani 1 1 d . .
H34A H 0.957880 0.920273 0.421784 0.078 Uiso 1 1 calc R U
H34B H 0.944534 0.898467 0.504701 0.078 Uiso 1 1 calc R U
H34C H 0.833335 0.942906 0.447323 0.078 Uiso 1 1 calc R U
C35 C 0.94713(17) 0.75376(15) 0.43657(10) 0.0393(5) Uani 1 1 d . .
H35A H 0.911346 0.701107 0.416480 0.059 Uiso 1 1 calc R U
H35B H 0.983695 0.747989 0.490259 0.059 Uiso 1 1 calc R U
H35C H 1.011323 0.770196 0.410603 0.059 Uiso 1 1 calc R U
C36 C 0.44570(17) 0.68952(12) 0.14834(10) 0.0332(4) Uani 1 1 d . .
H36A H 0.524945 0.664695 0.173039 0.050 Uiso 1 1 calc R U
H36B H 0.389275 0.646567 0.123280 0.050 Uiso 1 1 calc R U
H36C H 0.409413 0.717027 0.185805 0.050 Uiso 1 1 calc R U
C37 C 0.54659(17) 0.70812(13) 0.01121(10) 0.0331(4) Uani 1 1 d . .
H37A H 0.578075 0.747113 -0.020718 0.050 Uiso 1 1 calc R U
H37B H 0.485640 0.671758 -0.020106 0.050 Uiso 1 1 calc R U
H37C H 0.615278 0.675246 0.039840 0.050 Uiso 1 1 calc R U
C38 C 0.31827(17) 0.80404(13) 0.02217(11) 0.0365(4) Uani 1 1 d . .
H38A H 0.273490 0.831116 0.055783 0.055 Uiso 1 1 calc R U
H38B H 0.269577 0.757463 -0.002576 0.055 Uiso 1 1 calc R U
H38C H 0.331726 0.843331 -0.015706 0.055 Uiso 1 1 calc R U

loop_
_atom_site_aniso_label
_atom_site_aniso_U_11
_atom_site_aniso_U_22
_atom_site_aniso_U_33
_atom_site_aniso_U_23
_atom_site_aniso_U_13
_atom_site_aniso_U_12
Si1 0.0241(2) 0.0252(2) 0.0208(2) -0.00069(17) 0.00339(15) -0.00189(18)
Mg1 0.0404(3) 0.0262(3) 0.0235(3) 0.0044(2) 0.0028(2) -0.0005(3)
N1 0.0258(6) 0.0227(7) 0.0197(6) 0.0023(5) 0.0028(5) 0.0009(6)
C1 0.0242(7) 0.0192(8) 0.0204(7) 0.0013(6) 0.0042(6) -0.0025(6)
C2 0.0223(7) 0.0185(8) 0.0235(7) 0.0015(6) 0.0048(6) -0.0011(6)
C3 0.0259(7) 0.0213(8) 0.0211(7) -0.0010(6) 0.0070(6) -0.0022(7)
C4 0.0242(7) 0.0244(9) 0.0212(7) 0.0009(6) 0.0036(6) -0.0028(7)
C5 0.0222(7) 0.0261(9) 0.0231(7) 0.0018(6) 0.0038(6) 0.0008(7)
C6 0.0250(7) 0.0228(8) 0.0212(7) 0.0002(6) 0.0052(6) -0.0006(7)
C7 0.0229(7) 0.0297(9) 0.0198(7) -0.0022(6) 0.0036(6) -0.0006(7)
C8 0.0274(8) 0.0318(10) 0.0262(7) -0.0019(7) 0.0099(6) -0.0013(7)
C9 0.0575(12) 0.0480(13) 0.0277(9) -0.0052(9) 0.0120(8) -0.0205(11)
C10 0.0662(14) 0.0446(13) 0.0439(11) -0.0097(10) 0.0203(10) -0.0241(12)
C11 0.0441(11) 0.0373(12) 0.0510(11) 0.0057(9) 0.0180(9) -0.0053(9)
C12 0.0400(10) 0.0455(13) 0.0372(10) 0.0116(9) 0.0081(8) -0.0045(9)
C13 0.0318(9) 0.0405(11) 0.0278(8) 0.0006(8) 0.0067(7) -0.0041(8)
C14 0.0273(8) 0.0375(10) 0.0180(7) -0.0036(7) 0.0033(6) 0.0034(7)
C15 0.0344(9) 0.0355(11) 0.0320(9) -0.0033(8) 0.0013(7) 0.0067(8)
C16 0.0522(12) 0.0404(12) 0.0354(10) -0.0068(9) -0.0037(9) 0.0144(10)
C17 0.0465(12) 0.0660(17) 0.0357(10) -0.0124(11) -0.0059(9) 0.0282(12)
C18 0.0271(9) 0.0801(19) 0.0468(11) -0.0097(12) 0.0030(8) 0.0133(11)
C19 0.0262(8) 0.0539(13) 0.0373(9) -0.0035(9) 0.0054(7) 0.0020(9)
C20 0.0247(7) 0.0217(8) 0.0230(7) -0.0008(6) 0.0033(6) 0.0012(7)
C21 0.0241(7) 0.0243(9) 0.0280(8) 0.0035(7) 0.0050(6) 0.0056(7)
C22 0.0369(9) 0.0266(10) 0.0314(8) 0.0023(7) 0.0119(7) 0.0029(8)
C23 0.0474(11) 0.0377(11) 0.0332(9) 0.0037(8) 0.0160(8) 0.0117(9)
C24 0.0388(10) 0.0582(14) 0.0408(10) 0.0136(10) 0.0216(8) 0.0153(10)
C25 0.0312(9) 0.0566(15) 0.0501(11) 0.0104(10) 0.0152(8) -0.0039(10)
C26 0.0274(8) 0.0372(11) 0.0374(9) 0.0017(8) 0.0067(7) -0.0014(8)
C27 0.0340(8) 0.0256(9) 0.0173(7) -0.0012(6) 0.0030(6) 0.0029(7)
C28 0.0391(9) 0.0301(10) 0.0269(8) 0.0009(7) 0.0038(7) 0.0068(8)
C29 0.0586(12) 0.0302(10) 0.0272(8) 0.0004(8) 0.0029(8) 0.0169(10)
C30 0.0678(13) 0.0235(10) 0.0252(8) -0.0001(7) 0.0049(8) 0.0000(10)
C31 0.0534(11) 0.0294(10) 0.0249(8) -0.0028(7) 0.0066(8) -0.0086(9)
C32 0.0368(9) 0.0235(9) 0.0234(7) -0.0011(7) 0.0036(6) -0.0019(7)
C33 0.0271(8) 0.0384(11) 0.0201(7) 0.0045(7) 0.0043(6) 0.0005(7)
C34 0.0622(14) 0.0521(14) 0.0319(10) -0.0050(10) -0.0104(9) -0.0095(12)
C35 0.0307(9) 0.0597(14) 0.0267(8) 0.0107(9) 0.0045(7) 0.0088(9)
C36 0.0362(9) 0.0292(10) 0.0348(9) 0.0013(8) 0.0095(7) -0.0052(8)
C37 0.0334(9) 0.0355(11) 0.0302(8) -0.0076(8) 0.0070(7) -0.0060(8)
C38 0.0316(9) 0.0341(11) 0.0388(9) -0.0014(8) -0.0026(7) -0.0010(8)

loop_
_atom_type_symbol
_atom_type_description
_atom_type_scat_dispersion_real
_atom_type_scat_dispersion_imag
_atom_type_scat_source
C C 0.0181 0.0091 'International Tables Vol C Tables 4.2.6.8 and 6.1.1.4'
H H 0.0000 0.0000 'International Tables Vol C Tables 4.2.6.8 and 6.1.1.4'
N N 0.0311 0.0180 'International Tables Vol C Tables 4.2.6.8 and 6.1.1.4'
Mg Mg 0.1719 0.1771 'International Tables Vol C Tables 4.2.6.8 and 6.1.1.4'
Si Si 0.2541 0.3302 'International Tables Vol C Tables 4.2.6.8 and 6.1.1.4'

loop_
_geom_angle_atom_site_label_1
_geom_angle_atom_site_label_2
_geom_angle_atom_site_label_3
_geom_angle
_geom_angle_site_symmetry_1
_geom_angle_site_symmetry_3
N1 Si1 C36 110.77(7) . .
N1 Si1 C38 108.87(8) . .
C36 Si1 C38 109.49(9) . .
N1 Si1 C37 114.48(8) . .
C36 Si1 C37 105.93(9) . .
C38 Si1 C37 107.15(9) . .
N1 Si1 Mg1 33.18(4) . .
C36 Si1 Mg1 140.27(6) . .
C38 Si1 Mg1 81.75(7) . .
C37 Si1 Mg1 106.60(6) . .
N1 Mg1 C32 86.76(6) . .
N1 Mg1 Mg1 149.48(5) . 3_675
C32 Mg1 Mg1 121.41(5) . 3_675
N1 Mg1 Si1 28.25(4) . .
C32 Mg1 Si1 111.43(4) . .
Mg1 Mg1 Si1 121.36(3) 3_675 .
C1 N1 Si1 119.56(11) . .
C1 N1 Mg1 121.84(11) . .
Si1 N1 Mg1 118.56(7) . .
C6 C1 N1 122.15(14) . .
C6 C1 C2 117.43(13) . .
N1 C1 C2 120.32(14) . .
C3 C2 C1 120.11(14) . .
C3 C2 C20 122.44(14) . .
C1 C2 C20 117.04(13) . .
C2 C3 C4 122.25(14) . .
C2 C3 H3 118.9 . .
C4 C3 H3 118.9 . .
C5 C4 C3 117.49(14) . .
C5 C4 C33 122.84(14) . .
C3 C4 C33 119.60(14) . .
C4 C5 C6 121.69(15) . .
C4 C5 H5 119.2 . .
C6 C5 H5 119.2 . .
C5 C6 C1 120.91(14) . .
C5 C6 C7 121.06(14) . .
C1 C6 C7 117.64(13) . .
C14 C7 C8 115.74(14) . .
C14 C7 C6 114.04(13) . .
C8 C7 C6 108.98(14) . .
C14 C7 H7 105.7 . .
C8 C7 H7 105.7 . .
C6 C7 H7 105.7 . .
C13 C8 C9 117.57(18) . .
C13 C8 C7 119.93(16) . .
C9 C8 C7 122.45(15) . .
C10 C9 C8 120.82(18) . .
C10 C9 H9 119.6 . .
C8 C9 H9 119.6 . .
C11 C10 C9 120.4(2) . .
C11 C10 H10 119.8 . .
C9 C10 H10 119.8 . .
C12 C11 C10 119.5(2) . .
C12 C11 H11 120.3 . .
C10 C11 H11 120.3 . .
C11 C12 C13 120.22(18) . .
C11 C12 H12 119.9 . .
C13 C12 H12 119.9 . .
C12 C13 C8 121.47(18) . .
C12 C13 H13 119.3 . .
C8 C13 H13 119.3 . .
C19 C14 C15 117.91(18) . .
C19 C14 C7 123.80(18) . .
C15 C14 C7 118.25(15) . .
C16 C15 C14 121.46(19) . .
C16 C15 H15 119.3 . .
C14 C15 H15 119.3 . .
C17 C16 C15 119.7(2) . .
C17 C16 H16 120.1 . .
C15 C16 H16 120.1 . .
C18 C17 C16 119.6(2) . .
C18 C17 H17 120.2 . .
C16 C17 H17 120.2 . .
C17 C18 C19 121.1(2) . .
C17 C18 H18 119.5 . .
C19 C18 H18 119.5 . .
C14 C19 C18 120.2(2) . .
C14 C19 H19 119.9 . .
C18 C19 H19 119.9 . .
C2 C20 C21 114.98(13) . .
C2 C20 C27 110.38(13) . .
C21 C20 C27 112.22(14) . .
C2 C20 H20 106.2 . .
C21 C20 H20 106.2 . .
C27 C20 H20 106.2 . .
C26 C21 C22 118.21(16) . .
C26 C21 C20 119.21(16) . .
C22 C21 C20 122.58(16) . .
C21 C22 C23 120.63(18) . .
C21 C22 H22 119.7 . .
C23 C22 H22 119.7 . .
C24 C23 C22 120.39(19) . .
C24 C23 H23 119.8 . .
C22 C23 H23 119.8 . .
C23 C24 C25 119.31(18) . .
C23 C24 H24 120.3 . .
C25 C24 H24 120.3 . .
C24 C25 C26 120.3(2) . .
C24 C25 H25 119.9 . .
C26 C25 H25 119.9 . .
C21 C26 C25 121.17(19) . .
C21 C26 H26 119.4 . .
C25 C26 H26 119.4 . .
C32 C27 C28 117.98(17) . .
C32 C27 C20 122.65(15) . .
C28 C27 C20 119.36(16) . .
C29 C28 C27 120.45(19) . .
C29 C28 H28 119.8 . .
C27 C28 H28 119.8 . .
C30 C29 C28 120.81(19) . .
C30 C29 H29 119.6 . .
C28 C29 H29 119.6 . .
C29 C30 C31 119.52(19) . .
C29 C30 H30 120.2 . .
C31 C30 H30 120.2 . .
C30 C31 C32 119.96(19) . .
C30 C31 H31 120.0 . .
C32 C31 H31 120.0 . .
C31 C32 C27 121.25(18) . .
C31 C32 Mg1 95.42(10) . .
C27 C32 Mg1 83.78(10) . .
C31 C32 H32 119.4 . .
C27 C32 H32 119.4 . .
Mg1 C32 H32 90.8 . .
C35 C33 C34 110.67(17) . .
C35 C33 C4 113.69(15) . .
C34 C33 C4 110.48(15) . .
C35 C33 H33 107.2 . .
C34 C33 H33 107.2 . .
C4 C33 H33 107.2 . .
C33 C34 H34A 109.5 . .
C33 C34 H34B 109.5 . .
H34A C34 H34B 109.5 . .
C33 C34 H34C 109.5 . .
H34A C34 H34C 109.5 . .
H34B C34 H34C 109.5 . .
C33 C35 H35A 109.5 . .
C33 C35 H35B 109.5 . .
H35A C35 H35B 109.5 . .
C33 C35 H35C 109.5 . .
H35A C35 H35C 109.5 . .
H35B C35 H35C 109.5 . .
Si1 C36 H36A 109.5 . .
Si1 C36 H36B 109.5 . .
H36A C36 H36B 109.5 . .
Si1 C36 H36C 109.5 . .
H36A C36 H36C 109.5 . .
H36B C36 H36C 109.5 . .
Si1 C37 H37A 109.5 . .
Si1 C37 H37B 109.5 . .
H37A C37 H37B 109.5 . .
Si1 C37 H37C 109.5 . .
H37A C37 H37C 109.5 . .
H37B C37 H37C 109.5 . .
Si1 C38 H38A 109.5 . .
Si1 C38 H38B 109.5 . .
H38A C38 H38B 109.5 . .
Si1 C38 H38C 109.5 . .
H38A C38 H38C 109.5 . .
H38B C38 H38C 109.5 . .

loop_
_geom_bond_atom_site_label_1
_geom_bond_atom_site_label_2
_geom_bond_distance
_geom_bond_site_symmetry_2
Si1 N1 1.7188(15) .
Si1 C36 1.8662(19) .
Si1 C38 1.8744(18) .
Si1 C37 1.8810(19) .
Si1 Mg1 3.1894(8) .
Mg1 N1 1.9876(15) .
Mg1 C32 2.7900(17) .
Mg1 Mg1 2.8085(11) 3_675
N1 C1 1.4127(19) .
C1 C6 1.407(2) .
C1 C2 1.422(2) .
C2 C3 1.392(2) .
C2 C20 1.517(2) .
C3 C4 1.395(2) .
C3 H3 0.9500 .
C4 C5 1.391(2) .
C4 C33 1.527(2) .
C5 C6 1.396(2) .
C5 H5 0.9500 .
C6 C7 1.528(2) .
C7 C14 1.518(2) .
C7 C8 1.523(3) .
C7 H7 1.0000 .
C8 C13 1.388(2) .
C8 C9 1.392(3) .
C9 C10 1.390(3) .
C9 H9 0.9500 .
C10 C11 1.378(3) .
C10 H10 0.9500 .
C11 C12 1.371(3) .
C11 H11 0.9500 .
C12 C13 1.387(3) .
C12 H12 0.9500 .
C13 H13 0.9500 .
C14 C19 1.389(2) .
C14 C15 1.395(3) .
C15 C16 1.385(3) .
C15 H15 0.9500 .
C16 C17 1.379(3) .
C16 H16 0.9500 .
C17 C18 1.369(4) .
C17 H17 0.9500 .
C18 C19 1.391(3) .
C18 H18 0.9500 .
C19 H19 0.9500 .
C20 C21 1.524(2) .
C20 C27 1.537(2) .
C20 H20 1.0000 .
C21 C26 1.385(3) .
C21 C22 1.392(3) .
C22 C23 1.394(3) .
C22 H22 0.9500 .
C23 C24 1.378(3) .
C23 H23 0.9500 .
C24 C25 1.383(3) .
C24 H24 0.9500 .
C25 C26 1.386(3) .
C25 H25 0.9500 .
C26 H26 0.9500 .
C27 C32 1.395(2) .
C27 C28 1.396(2) .
C28 C29 1.393(3) .
C28 H28 0.9500 .
C29 C30 1.379(3) .
C29 H29 0.9500 .
C30 C31 1.382(3) .
C30 H30 0.9500 .
C31 C32 1.393(3) .
C31 H31 0.9500 .
C32 H32 0.9500 .
C33 C35 1.522(3) .
C33 C34 1.526(3) .
C33 H33 1.0000 .
C34 H34A 0.9800 .
C34 H34B 0.9800 .
C34 H34C 0.9800 .
C35 H35A 0.9800 .
C35 H35B 0.9800 .
C35 H35C 0.9800 .
C36 H36A 0.9800 .
C36 H36B 0.9800 .
C36 H36C 0.9800 .
C37 H37A 0.9800 .
C37 H37B 0.9800 .
C37 H37C 0.9800 .
C38 H38A 0.9800 .
C38 H38B 0.9800 .
C38 H38C 0.9800 .
